data_2019308
loop_
_publ_author_name
'Vasiliev, Alexander D.'
'Molokeev, Maxim S.'
'Baidina, Iraida A.'
'Belyaev, Anatoly V.'
'Vorob'eva, Sofiya N.'

_publ_section_title
;
 Arrangement of Rh^3+^ ions in <i>fac</i>-triamminetrichloridorhodium from
 powder data and in <i>fac</i>-triamminetrinitratorhodium crystals twinned
 by merohedry
;
_journal_coeditor_code LG3133
_journal_issue 12
_journal_name_full 'Acta Crystallographica Section C'
_journal_page_first 1462
_journal_page_last 1466
_journal_paper_doi 10.1107/S010827011303076X
_journal_volume 69
_journal_year 2013
_chemical_formula_iupac '[Rh (N O3)3 (N H3)3]'
_chemical_formula_moiety 'H9 N6 O9 Rh'
_chemical_formula_sum 'H9 N6 O9 Rh'
_chemical_formula_weight 340.04
_chemical_name_systematic
;
<i>fac</i>-Triamminetrinitratorhodium(III)
;
_space_group_IT_number 143
_symmetry_cell_setting trigonal
_symmetry_space_group_name_Hall 'P 3'
_symmetry_space_group_name_H-M 'P 3'
_atom_sites_solution_primary direct
_atom_sites_solution_secondary difmap
_cell_angle_alpha 90.00
_cell_angle_beta 90.00
_cell_angle_gamma 120.00
_cell_formula_units_Z 1
_cell_length_a 7.4960(10)
_cell_length_b 7.4960(10)
_cell_length_c 5.2560(8)
_cell_measurement_reflns_used 3627
_cell_measurement_temperature 296(2)
_cell_measurement_theta_max 32.93
_cell_measurement_theta_min 3.14
_cell_volume 255.77(6)
_computing_cell_refinement 'APEX2 (Bruker, 2008<i>a</i>)'
_computing_data_collection 'APEX2 (Bruker, 2008<i>a</i>)'
_computing_data_reduction 'SAINT (Bruker, 2008<i>a</i>)'
_computing_molecular_graphics 'SHELXTL (Sheldrick, 2008)'
_computing_publication_material 'SHELXL97 (Sheldrick, 2008)'
_computing_structure_refinement 'SHELXL97 (Sheldrick, 2008)'
_computing_structure_solution 'SHELXS97 (Sheldrick, 2008)'
_diffrn_ambient_temperature 296(2)
_diffrn_measured_fraction_theta_full 0.998
_diffrn_measured_fraction_theta_max 0.998
_diffrn_measurement_device_type 'Bruker APEXII CCD area-detector'
_diffrn_measurement_method 'phi and omega scans'
_diffrn_radiation_monochromator graphite
_diffrn_radiation_source 'fine-focus sealed tube'
_diffrn_radiation_type MoK\a
_diffrn_radiation_wavelength 0.71073
_diffrn_reflns_av_R_equivalents 0.0299
_diffrn_reflns_av_sigmaI/netI 0.0235
_diffrn_reflns_limit_h_max 11
_diffrn_reflns_limit_h_min -11
_diffrn_reflns_limit_k_max 11
_diffrn_reflns_limit_k_min -11
_diffrn_reflns_limit_l_max 3
_diffrn_reflns_limit_l_min -8
_diffrn_reflns_number 3780
_diffrn_reflns_theta_full 33.02
_diffrn_reflns_theta_max 33.02
_diffrn_reflns_theta_min 3.14
_exptl_absorpt_coefficient_mu 1.72
_exptl_absorpt_correction_T_max 0.7822
_exptl_absorpt_correction_T_min 0.5458
_exptl_absorpt_correction_type multi-scan
_exptl_absorpt_process_details '(SADABS; Sheldrick, 2004)'
_exptl_crystal_colour yellow
_exptl_crystal_density_diffrn 2.208
_exptl_crystal_density_method 'not measured'
_exptl_crystal_description needle
_exptl_crystal_F_000 168
_exptl_crystal_size_max 0.40
_exptl_crystal_size_mid 0.15
_exptl_crystal_size_min 0.15
_refine_diff_density_max 1.108
_refine_diff_density_min -0.320
_refine_ls_abs_structure_details 'Flack (1983), 230 Friedel pairs'
_refine_ls_abs_structure_Flack -0.03(9)
_refine_ls_extinction_coef 0.035(8)
_refine_ls_extinction_expression Fc^*^=kFc[1+0.001xFc^2^\l^3^/sin(2\q)]^-1/4^
_refine_ls_extinction_method 'SHELXL97 (Sheldrick, 2008)'
_refine_ls_goodness_of_fit_ref 1.115
_refine_ls_hydrogen_treatment undef
_refine_ls_matrix_type full
_refine_ls_number_parameters 54
_refine_ls_number_reflns 879
_refine_ls_number_restraints 0
_refine_ls_restrained_S_all 1.115
_refine_ls_R_factor_all 0.0191
_refine_ls_R_factor_gt 0.0191
_refine_ls_shift/su_max 0.000
_refine_ls_shift/su_mean 0.000
_refine_ls_structure_factor_coef Fsqd
_refine_ls_weighting_details 'calc w=1/[\s^2^(Fo^2^)+(0.0355P)^2^+0.0000P] where P=(Fo^2^+2Fc^2^)/3'
_refine_ls_weighting_scheme calc
_refine_ls_wR_factor_gt 0.0481
_refine_ls_wR_factor_ref 0.0481
_reflns_number_gt 879
_reflns_number_total 879
_reflns_threshold_expression I>2sigma(I)
_cod_data_source_file lg3133.cif
_cod_data_source_block II
_cod_original_cell_volume 255.77(7)
_cod_database_code 2019308

loop_
_symmetry_equiv_pos_as_xyz
'x, y, z'
'-y, x-y, z'
'-x+y, -x, z'

loop_
_atom_site_type_symbol
_atom_site_label
_atom_site_fract_x
_atom_site_fract_y
_atom_site_fract_z
_atom_site_U_iso_or_equiv
_atom_site_adp_type
_atom_site_calc_flag
_atom_site_refinement_flags
_atom_site_occupancy
_atom_site_symmetry_multiplicity
Rh Rh1 0.0000 0.0000 0.5000 0.01434(9) Uani d SP 0.8039(18) 3
Rh Rh2 0.0000 0.0000 -0.0352(3) 0.0161(7) Uani d SP 0.1961(18) 3
O O1 0.2025(13) 0.001(2) 0.2430(16) 0.0300(10) Uani d . 1 1
N N1 0.2245(15) 0.2239(16) 0.741(2) 0.0311(12) Uani d . 1 1
N N2 0.3732(7) 0.0006(9) 0.2773(9) 0.0574(15) Uani d . 1 1
O O2 0.4248(16) -0.001(3) 0.4969(19) 0.101(2) Uani d . 1 1
O O3 0.4708(14) 0.0001(19) 0.0867(13) 0.125(3) Uani d . 1 1

loop_
_atom_site_aniso_label
_atom_site_aniso_U_11
_atom_site_aniso_U_22
_atom_site_aniso_U_33
_atom_site_aniso_U_12
_atom_site_aniso_U_13
_atom_site_aniso_U_23
Rh1 0.01485(9) 0.01485(9) 0.01332(17) 0.00742(5) 0.000 0.000
Rh2 0.0208(5) 0.0208(5) 0.0068(16) 0.0104(2) 0.000 0.000
O1 0.0222(19) 0.050(2) 0.0254(15) 0.0237(18) 0.0049(17) 0.0002(14)
N1 0.021(2) 0.027(3) 0.0293(18) 0.0006(17) 0.0005(18) 0.001(2)
N2 0.041(2) 0.101(4) 0.050(3) 0.050(3) 0.0028(19) 0.000(3)
O2 0.081(6) 0.212(7) 0.055(3) 0.106(6) -0.023(3) 0.000(3)
O3 0.110(7) 0.215(9) 0.082(5) 0.105(7) 0.048(5) 0.000(6)

loop_
_atom_type_symbol
_atom_type_description
_atom_type_scat_dispersion_real
_atom_type_scat_dispersion_imag
_atom_type_scat_source
O O 0.0106 0.0060 'International Tables Vol C Tables 4.2.6.8 and 6.1.1.4'
Rh Rh -1.1178 0.9187 'International Tables Vol C Tables 4.2.6.8 and 6.1.1.4'
N N 0.0061 0.0033 'International Tables Vol C Tables 4.2.6.8 and 6.1.1.4'
H H 0.0000 0.0000 'International Tables Vol C Tables 4.2.6.8 and 6.1.1.4'

loop_
_geom_angle_atom_site_label_1
_geom_angle_atom_site_label_2
_geom_angle_atom_site_label_3
_geom_angle_site_symmetry_1
_geom_angle_site_symmetry_3
_geom_angle
_geom_angle_publ_flag
N1 Rh1 N1 . 2 87.5(4) yes
N1 Rh1 N1 . 3 87.5(4) ?
N1 Rh1 N1 2 3 87.5(4) ?
N1 Rh1 O1 . 3 175.3(5) yes
N1 Rh1 O1 2 3 96.0(6) yes
N1 Rh1 O1 3 3 95.8(6) yes
N1 Rh1 O1 . . 95.8(6) ?
N1 Rh1 O1 2 . 175.3(4) ?
N1 Rh1 O1 3 . 96.0(6) ?
O1 Rh1 O1 3 . 80.6(3) yes
N1 Rh1 O1 . 2 96.0(6) ?
N1 Rh1 O1 2 2 95.8(6) ?
N1 Rh1 O1 3 2 175.3(4) ?
O1 Rh1 O1 3 2 80.6(3) ?
O1 Rh1 O1 . 2 80.6(3) ?
N1 Rh1 Rh2 . 1_556 53.0(3) ?
N1 Rh1 Rh2 2 1_556 53.0(3) ?
N1 Rh1 Rh2 3 1_556 53.0(3) ?
O1 Rh1 Rh2 3 1_556 131.7(2) ?
O1 Rh1 Rh2 . 1_556 131.7(2) ?
O1 Rh1 Rh2 2 1_556 131.7(2) ?
N1 Rh1 Rh2 . . 127.0(3) ?
N1 Rh1 Rh2 2 . 127.0(3) ?
N1 Rh1 Rh2 3 . 127.0(3) ?
O1 Rh1 Rh2 3 . 48.3(2) ?
O1 Rh1 Rh2 . . 48.3(2) ?
O1 Rh1 Rh2 2 . 48.3(2) ?
Rh2 Rh1 Rh2 1_556 . 180.0000(10) ?
O1 Rh2 O1 2 . 77.1(3) yes
O1 Rh2 O1 2 3 77.1(3) ?
O1 Rh2 O1 . 3 77.1(3) ?
O1 Rh2 N1 2 2_554 95.8(5) yes
O1 Rh2 N1 . 2_554 171.0(5) yes
O1 Rh2 N1 3 2_554 96.0(6) yes
O1 Rh2 N1 2 3_554 171.0(5) ?
O1 Rh2 N1 . 3_554 96.0(6) ?
O1 Rh2 N1 3 3_554 95.8(5) ?
N1 Rh2 N1 2_554 3_554 90.4(4) yes
O1 Rh2 N1 2 1_554 96.0(6) ?
O1 Rh2 N1 . 1_554 95.8(5) ?
O1 Rh2 N1 3 1_554 171.0(5) ?
N1 Rh2 N1 2_554 1_554 90.4(4) ?
N1 Rh2 N1 3_554 1_554 90.4(4) ?
O1 Rh2 Rh1 2 1_554 134.0(2) ?
O1 Rh2 Rh1 . 1_554 134.0(2) ?
O1 Rh2 Rh1 3 1_554 134.0(2) ?
N1 Rh2 Rh1 2_554 1_554 55.0(3) ?
N1 Rh2 Rh1 3_554 1_554 55.0(3) ?
N1 Rh2 Rh1 1_554 1_554 55.0(3) ?
O1 Rh2 Rh1 2 . 46.0(2) ?
O1 Rh2 Rh1 . . 46.0(2) ?
O1 Rh2 Rh1 3 . 46.0(2) ?
N1 Rh2 Rh1 2_554 . 125.0(3) ?
N1 Rh2 Rh1 3_554 . 125.0(3) ?
N1 Rh2 Rh1 1_554 . 125.0(3) ?
Rh1 Rh2 Rh1 1_554 . 180.0 ?
N2 O1 Rh1 . . 130.3(6) ?
N2 O1 Rh2 . . 144.0(6) ?
Rh1 O1 Rh2 . . 85.7(2) ?
Rh1 N1 Rh2 . 1_556 72.0(2) ?
O3 N2 O2 . . 124.9(6) ?
O3 N2 O1 . . 118.2(6) ?
O2 N2 O1 . . 116.9(6) ?

loop_
_geom_bond_atom_site_label_1
_geom_bond_atom_site_label_2
_geom_bond_site_symmetry_2
_geom_bond_distance
_geom_bond_publ_flag
Rh1 N1 . 2.106(9) yes
Rh1 N1 2 2.106(9) ?
Rh1 N1 3 2.106(9) ?
Rh1 O1 3 2.030(8) yes
Rh1 O1 . 2.030(7) ?
Rh1 O1 2 2.030(7) ?
Rh1 Rh2 1_556 2.4431(18) ?
Rh1 Rh2 . 2.8129(18) ?
Rh2 O1 2 2.106(7) ?
Rh2 O1 . 2.106(7) ?
Rh2 O1 3 2.106(7) ?
Rh2 N1 2_554 2.051(9) ?
Rh2 N1 3_554 2.051(9) ?
Rh2 N1 1_554 2.051(9) ?
Rh2 Rh1 1_554 2.4431(18) ?
O1 N2 . 1.292(8) yes
N1 Rh2 1_556 2.051(9) ?
N2 O3 . 1.242(7) yes
N2 O2 . 1.220(10) yes
